data_7058888
loop_
_publ_author_name
'Abedi, Marjan'
'Mahmoudi, Ghodrat'
'Hayati, Payam'
'Machura, Barbara'
'Zubkov, Fedor Ivanovich'
'Mohammadi, Khosro'
'Bahrami, Shima'
'Derikvandi, Hadis'
'Mehrabadi, Zohreh'
'Kirillov, Alexander M.'

_publ_section_title
;
 3D heterometallic Ni(II)/K(I) MOF with a rare rna topology: synthesis,
 structural features, and photocatalytic dye degradation modeling
;
_journal_name_full 'New Journal of Chemistry'
_journal_paper_doi 10.1039/C9NJ04382A
_journal_year 2019
_chemical_formula_sum 'C13 H8 K N3 Ni O4 S'
_chemical_formula_weight 400.09
_space_group_crystal_system orthorhombic
_space_group_IT_number 62
_space_group_name_Hall '-P 2ac 2n'
_space_group_name_H-M_alt 'P n m a'
_symmetry_space_group_name_Hall '-P 2ac 2n'
_symmetry_space_group_name_H-M 'P n m a'
_atom_sites_solution_hydrogens geom
_audit_creation_method SHELXL-2014/6
_audit_update_record
;
2018-09-25 deposited with the CCDC.    2019-10-14 downloaded from the CCDC.
;
_cell_angle_alpha 90
_cell_angle_beta 90
_cell_angle_gamma 90
_cell_formula_units_Z 4
_cell_length_a 8.4098(3)
_cell_length_b 12.8036(7)
_cell_length_c 14.2437(6)
_cell_measurement_reflns_used 4037
_cell_measurement_temperature 293(2)
_cell_measurement_theta_max 29.2237
_cell_measurement_theta_min 3.4821
_cell_volume 1533.70(12)
_computing_cell_refinement 'CrysAlis CCD v. 1.163 (UNIL IC & KUMA 2000)'
_computing_data_collection 'CrysAlis CCD v. 1.163 (UNIL IC & KUMA 2000)'
_computing_data_reduction 'CrysAlis CCD v. 1.163 (UNIL IC & KUMA 2000)'
_computing_molecular_graphics 'Mercury (Macrae, J.Appl.Cryst. 41 (2008) 466-470'
_computing_publication_material 'Olex2 (Dolomanov et al., 2009)'
_computing_structure_refinement 'SHELXL-2014/6 (Sheldrick, 2014)'
_computing_structure_solution 'SHELXS-97 (Sheldrick, 1990)'
_diffrn_ambient_temperature 293(2)
_diffrn_measured_fraction_theta_full 0.972
_diffrn_measured_fraction_theta_max 0.996
_diffrn_measurement_device_type 'Oxford Diffraction Gemini A Ultra'
_diffrn_radiation_type MoK\a
_diffrn_radiation_wavelength 0.71073
_diffrn_reflns_av_R_equivalents 0.0256
_diffrn_reflns_av_unetI/netI 0.0154
_diffrn_reflns_Laue_measured_fraction_full 0.972
_diffrn_reflns_Laue_measured_fraction_max 0.996
_diffrn_reflns_limit_h_max 9
_diffrn_reflns_limit_h_min -10
_diffrn_reflns_limit_k_max 15
_diffrn_reflns_limit_k_min -15
_diffrn_reflns_limit_l_max 16
_diffrn_reflns_limit_l_min -16
_diffrn_reflns_number 10380
_diffrn_reflns_point_group_measured_fraction_full 0.972
_diffrn_reflns_point_group_measured_fraction_max 0.996
_diffrn_reflns_theta_full 25.242
_diffrn_reflns_theta_max 25.043
_diffrn_reflns_theta_min 3.749
_exptl_absorpt_coefficient_mu 1.694
_exptl_absorpt_correction_T_max 1.00000
_exptl_absorpt_correction_T_min 0.88256
_exptl_absorpt_correction_type multi-scan
_exptl_absorpt_process_details 'Blessing, Acta Cryst. A51 (1995) 33-38'
_exptl_crystal_colour 'dark green'
_exptl_crystal_density_diffrn 1.733
_exptl_crystal_description prism
_exptl_crystal_F_000 808
_exptl_crystal_size_max 0.275
_exptl_crystal_size_mid 0.160
_exptl_crystal_size_min 0.085
_refine_diff_density_max 0.360
_refine_diff_density_min -0.435
_refine_diff_density_rms 0.039
_refine_ls_extinction_method none
_refine_ls_goodness_of_fit_ref 1.044
_refine_ls_hydrogen_treatment constr
_refine_ls_matrix_type full
_refine_ls_number_parameters 112
_refine_ls_number_reflns 1414
_refine_ls_number_restraints 0
_refine_ls_restrained_S_all 1.044
_refine_ls_R_factor_all 0.0320
_refine_ls_R_factor_gt 0.0259
_refine_ls_shift/su_max 0.001
_refine_ls_shift/su_mean 0.000
_refine_ls_structure_factor_coef Fsqd
_refine_ls_weighting_details 'w=1/[\s^2^(Fo^2^)+(0.0207P)^2^+1.0201P] where P=(Fo^2^+2Fc^2^)/3'
_refine_ls_weighting_scheme calc
_refine_ls_wR_factor_gt 0.0576
_refine_ls_wR_factor_ref 0.0597
_reflns_Friedel_coverage 0.000
_reflns_number_gt 1233
_reflns_number_total 1414
_reflns_threshold_expression 'I > 2\s(I)'
_cod_data_source_file c9nj04382a2.cif
_cod_data_source_block 70-G
_cod_database_code 7058888
_shelx_space_group_comment
;
The symmetry employed for this shelxl refinement is uniquely defined
by the following loop, which should always be used as a source of
symmetry information in preference to the above space-group names.
They are only intended as comments.
;
_shelxl_version_number 2014/6

loop_
_space_group_symop_operation_xyz
'x, y, z'
'-x+1/2, -y, z+1/2'
'x+1/2, -y+1/2, -z+1/2'
'-x, y+1/2, -z'
'-x, -y, -z'
'x-1/2, y, -z-1/2'
'-x-1/2, y-1/2, z-1/2'
'x, -y-1/2, z'

loop_
_atom_site_label
_atom_site_type_symbol
_atom_site_fract_x
_atom_site_fract_y
_atom_site_fract_z
_atom_site_U_iso_or_equiv
_atom_site_adp_type
_atom_site_occupancy
_atom_site_site_symmetry_order
_atom_site_calc_flag
_atom_site_refinement_flags_posn
_atom_site_refinement_flags_adp
_atom_site_refinement_flags_occupancy
C1 C 0.7498(3) 0.5239(2) 0.35301(15) 0.0522(6) Uani 1 1 d . . .
H1 H 0.6832 0.4888 0.3115 0.063 Uiso 1 1 calc R U .
C2 C 0.8925(3) 0.5618(2) 0.32084(17) 0.0597(6) Uani 1 1 d . . .
H2 H 0.9209 0.5541 0.2581 0.072 Uiso 1 1 calc R U .
C3 C 0.9928(3) 0.6112(2) 0.38276(18) 0.0606(7) Uani 1 1 d . . .
H3 H 1.0901 0.6374 0.3625 0.073 Uiso 1 1 calc R U .
C4 C 0.9474(3) 0.62152(18) 0.47515(17) 0.0514(6) Uani 1 1 d . . .
H4 H 1.0148 0.6530 0.5185 0.062 Uiso 1 1 calc R U .
C5 C 0.8015(2) 0.58473(16) 0.50232(14) 0.0399(5) Uani 1 1 d . . .
C6 C 0.7363(2) 0.59388(17) 0.60059(14) 0.0420(5) Uani 1 1 d . . .
C7 C 0.8215(3) 0.7500 0.9612(2) 0.0458(7) Uani 1 2 d S T P
N1 N 0.70377(19) 0.53594(14) 0.44199(12) 0.0431(4) Uani 1 1 d . . .
N2 N 0.7579(3) 0.7500 0.8897(2) 0.0589(8) Uani 1 2 d S T P
O1 O 0.59405(16) 0.56138(13) 0.61159(10) 0.0511(4) Uani 1 1 d . . .
O2 O 0.81765(19) 0.63143(14) 0.66326(11) 0.0612(5) Uani 1 1 d . . .
S1 S 0.91188(13) 0.7500 1.06225(8) 0.0963(4) Uani 1 2 d S T P
K1 K 0.53409(7) 0.7500 0.74204(4) 0.04234(18) Uani 1 2 d S T P
Ni1 Ni 0.5000 0.5000 0.5000 0.05298(16) Uani 1 2 d S . P

loop_
_atom_site_aniso_label
_atom_site_aniso_U_11
_atom_site_aniso_U_22
_atom_site_aniso_U_33
_atom_site_aniso_U_23
_atom_site_aniso_U_13
_atom_site_aniso_U_12
C1 0.0468(13) 0.0707(17) 0.0392(12) -0.0158(12) 0.0003(10) 0.0020(11)
C2 0.0561(14) 0.0760(17) 0.0471(14) -0.0089(13) 0.0133(11) -0.0006(13)
C3 0.0518(14) 0.0642(16) 0.0658(17) -0.0027(14) 0.0130(12) -0.0103(12)
C4 0.0488(12) 0.0514(14) 0.0541(14) -0.0072(12) -0.0021(10) -0.0089(11)
C5 0.0393(11) 0.0403(11) 0.0401(11) -0.0064(9) -0.0042(9) 0.0025(9)
C6 0.0432(12) 0.0449(12) 0.0380(11) -0.0069(10) -0.0077(9) 0.0020(9)
C7 0.0356(16) 0.0538(19) 0.0481(19) 0.000 0.0090(14) 0.000
N1 0.0359(9) 0.0579(11) 0.0356(9) -0.0102(8) -0.0021(7) 0.0026(8)
N2 0.0487(16) 0.080(2) 0.0481(17) 0.000 -0.0005(14) 0.000
O1 0.0391(8) 0.0802(11) 0.0340(8) -0.0129(8) -0.0025(6) -0.0037(8)
O2 0.0587(10) 0.0783(12) 0.0465(9) -0.0198(9) -0.0093(8) -0.0139(9)
S1 0.0649(7) 0.1736(13) 0.0506(6) 0.000 -0.0137(5) 0.000
K1 0.0350(3) 0.0581(4) 0.0339(3) 0.000 0.0044(3) 0.000
Ni1 0.0281(2) 0.0996(4) 0.0313(2) -0.0236(2) -0.00027(14) -0.0078(2)

loop_
_atom_type_symbol
_atom_type_description
_atom_type_scat_dispersion_real
_atom_type_scat_dispersion_imag
_atom_type_scat_source
C C 0.0033 0.0016 'International Tables Vol C Tables 4.2.6.8 and 6.1.1.4'
H H 0.0000 0.0000 'International Tables Vol C Tables 4.2.6.8 and 6.1.1.4'
N N 0.0061 0.0033 'International Tables Vol C Tables 4.2.6.8 and 6.1.1.4'
S S 0.1246 0.1234 'International Tables Vol C Tables 4.2.6.8 and 6.1.1.4'
Ni Ni 0.3393 1.1124 'International Tables Vol C Tables 4.2.6.8 and 6.1.1.4'
O O 0.0106 0.0060 'International Tables Vol C Tables 4.2.6.8 and 6.1.1.4'
K K 0.2009 0.2494 'International Tables Vol C Tables 4.2.6.8 and 6.1.1.4'

loop_
_geom_angle_atom_site_label_1
_geom_angle_atom_site_label_2
_geom_angle_atom_site_label_3
_geom_angle
_geom_angle_site_symmetry_1
_geom_angle_site_symmetry_3
N1 C1 C2 122.0(2) . .
N1 C1 H1 119.0 . .
C2 C1 H1 119.0 . .
C1 C2 C3 119.0(2) . .
C1 C2 H2 120.5 . .
C3 C2 H2 120.5 . .
C2 C3 C4 119.1(2) . .
C2 C3 H3 120.4 . .
C4 C3 H3 120.4 . .
C5 C4 C3 119.1(2) . .
C5 C4 H4 120.5 . .
C3 C4 H4 120.5 . .
N1 C5 C4 121.82(19) . .
N1 C5 C6 114.03(17) . .
C4 C5 C6 124.15(19) . .
O2 C6 O1 124.3(2) . .
O2 C6 C5 120.30(19) . .
O1 C6 C5 115.45(17) . .
O2 C6 K1 66.77(12) . .
O1 C6 K1 68.92(11) . .
C5 C6 K1 143.05(14) . .
N2 C7 S1 179.9(3) . .
N2 C7 K1 59.42(19) . 6_657
S1 C7 K1 120.48(14) . 6_657
C1 N1 C5 118.94(19) . .
C1 N1 Ni1 128.89(15) . .
C5 N1 Ni1 112.03(13) . .
C7 N2 K1 165.9(2) . .
C7 N2 K1 101.2(2) . 6_657
K1 N2 K1 92.89(8) . 6_657
C6 O1 Ni1 114.41(13) . .
C6 O1 K1 88.39(12) . .
Ni1 O1 K1 137.95(7) . .
C6 O2 K1 162.39(16) . 6_657
C6 O2 K1 91.54(13) . .
K1 O2 K1 93.61(5) 6_657 .
O2 K1 O2 67.65(8) 6_557 3_466
O2 K1 N2 94.39(6) 6_557 .
O2 K1 N2 94.39(6) 3_466 .
O2 K1 N2 77.97(6) 6_557 6_557
O2 K1 N2 77.97(6) 3_466 6_557
N2 K1 N2 170.76(8) . 6_557
O2 K1 O2 169.63(5) 6_557 8_575
O2 K1 O2 115.34(6) 3_466 8_575
N2 K1 O2 75.65(6) . 8_575
N2 K1 O2 112.21(6) 6_557 8_575
O2 K1 O2 115.34(6) 6_557 .
O2 K1 O2 169.63(5) 3_466 .
N2 K1 O2 75.65(6) . .
N2 K1 O2 112.21(6) 6_557 .
O2 K1 O2 59.89(7) 8_575 .
O2 K1 O1 147.33(5) 6_557 8_575
O2 K1 O1 88.35(5) 3_466 8_575
N2 K1 O1 109.84(4) . 8_575
N2 K1 O1 75.46(4) 6_557 8_575
O2 K1 O1 42.25(4) 8_575 8_575
O2 K1 O1 92.31(5) . 8_575
O2 K1 O1 88.35(5) 6_557 .
O2 K1 O1 147.33(5) 3_466 .
N2 K1 O1 109.84(4) . .
N2 K1 O1 75.46(4) 6_557 .
O2 K1 O1 92.31(5) 8_575 .
O2 K1 O1 42.25(4) . .
O1 K1 O1 102.87(6) 8_575 .
O2 K1 C6 168.68(5) 6_557 8_575
O2 K1 C6 107.94(5) 3_466 8_575
N2 K1 C6 96.37(6) . 8_575
N2 K1 C6 90.98(6) 6_557 8_575
O2 K1 C6 21.69(4) 8_575 8_575
O2 K1 C6 70.97(5) . 8_575
O1 K1 C6 22.68(4) 8_575 8_575
O1 K1 C6 91.27(5) . 8_575
O2 K1 C6 107.94(5) 6_557 .
O2 K1 C6 168.68(5) 3_466 .
N2 K1 C6 96.37(6) . .
N2 K1 C6 90.98(6) 6_557 .
O2 K1 C6 70.97(5) 8_575 .
O2 K1 C6 21.69(4) . .
O1 K1 C6 91.27(5) 8_575 .
O1 K1 C6 22.68(4) . .
C6 K1 C6 74.33(8) 8_575 .
O2 K1 C7 94.02(6) 6_557 6_557
O2 K1 C7 94.02(6) 3_466 6_557
N2 K1 C7 169.87(8) . 6_557
N2 K1 C7 19.37(7) 6_557 6_557
O2 K1 C7 95.62(6) 8_575 6_557
O2 K1 C7 95.62(6) . 6_557
O1 K1 C7 64.78(4) 8_575 6_557
O1 K1 C7 64.78(4) . 6_557
C6 K1 C7 75.63(6) 8_575 6_557
C6 K1 C7 75.63(6) . 6_557
O2 K1 K1 129.78(4) 6_557 6_657
O2 K1 K1 129.78(4) 3_466 6_657
N2 K1 K1 45.09(6) . 6_657
N2 K1 K1 144.15(6) 6_557 6_657
O2 K1 K1 40.27(3) 8_575 6_657
O2 K1 K1 40.27(3) . 6_657
O1 K1 K1 82.49(3) 8_575 6_657
O1 K1 K1 82.49(3) . 6_657
C6 K1 K1 61.28(4) 8_575 6_657
C6 K1 K1 61.28(4) . 6_657
C7 K1 K1 124.78(6) 6_557 6_657
O1 Ni1 O1 180.0 . 5_666
O1 Ni1 N1 83.90(6) . .
O1 Ni1 N1 96.10(6) 5_666 .
O1 Ni1 N1 96.10(6) . 5_666
O1 Ni1 N1 83.90(6) 5_666 5_666
N1 Ni1 N1 180.0 . 5_666

loop_
_geom_bond_atom_site_label_1
_geom_bond_atom_site_label_2
_geom_bond_distance
_geom_bond_site_symmetry_2
C1 N1 1.334(3) .
C1 C2 1.373(3) .
C1 H1 0.9300 .
C2 C3 1.375(3) .
C2 H2 0.9300 .
C3 C4 1.377(3) .
C3 H3 0.9300 .
C4 C5 1.370(3) .
C4 H4 0.9300 .
C5 N1 1.343(2) .
C5 C6 1.508(3) .
C6 O2 1.223(2) .
C6 O1 1.276(2) .
C6 K1 3.309(2) .
C7 N2 1.151(4) .
C7 S1 1.627(4) .
C7 K1 3.402(3) 6_657
N1 Ni1 1.9573(17) .
N2 K1 2.822(3) .
N2 K1 2.986(3) 6_657
O1 Ni1 1.9416(14) .
O1 K1 3.0885(16) .
O2 K1 2.7271(16) 6_657
O2 K1 3.0415(18) .
K1 O2 2.7271(16) 6_557
K1 O2 2.7271(16) 3_466
K1 N2 2.986(3) 6_557
K1 O2 3.0415(18) 8_575
K1 O1 3.0885(16) 8_575
K1 C6 3.309(2) 8_575
K1 C7 3.402(3) 6_557
K1 K1 4.21097(17) 6_657
Ni1 O1 1.9416(14) 5_666
Ni1 N1 1.9573(17) 5_666
